data_1574094
loop_
_publ_author_name
'Yu, Hao'
'Guo, Ziteng'
'Tang, Jie'
'Han, Ningxu'
'Shi, Junjuan'
'Li, Meng'
'Zhang, Houyu'
'Wang, Ming'

_publ_section_title
;
 Configurational control of low-symmetry heteroleptic metal-organic cages
 with asymmetric ligands.
;
_journal_issue 14
_journal_name_full 'Chemical science'
_journal_page_first 6114
_journal_page_last 6120
_journal_paper_doi 10.1039/d4sc08647c
_journal_volume 16
_journal_year 2025
_chemical_formula_moiety '0.333(C528 H384 N48 Pd12), 0.167[]'
_chemical_formula_sum 'C176 H128 N16 Pd4'
_chemical_formula_weight 2892.54
_space_group_crystal_system cubic
_space_group_IT_number 229
_space_group_name_Hall '-I 4 2 3'
_space_group_name_H-M_alt 'I m -3 m'
_atom_sites_solution_hydrogens geom
_atom_sites_solution_primary dual
_audit_creation_date 2025-02-09
_audit_creation_method
;
Olex2 1.5-ac6-020
(compiled 2024.02.14 svn.r2f8d729c for Rigaku Oxford Diffraction, GUI svn.r6966)
;
_audit_update_record
;
2025-02-10 deposited with the CCDC.	2025-03-07 downloaded from the CCDC.
;
_cell_angle_alpha 90
_cell_angle_beta 90
_cell_angle_gamma 90
_cell_formula_units_Z 6
_cell_length_a 43.650(2)
_cell_length_b 43.650(2)
_cell_length_c 43.650(2)
_cell_measurement_reflns_used 9929
_cell_measurement_temperature 273.15
_cell_measurement_theta_max 12.915
_cell_measurement_theta_min 2.213
_cell_volume 83167(7)
_computing_cell_refinement 'SAINT V8.40B (?, 2016)'
_computing_data_reduction 'SAINT V8.40B (?, 2016)'
_computing_molecular_graphics 'Olex2 1.5-ac6-020 (Dolomanov et al., 2009)'
_computing_publication_material 'Olex2 1.5-ac6-020 (Dolomanov et al., 2009)'
_computing_structure_refinement 'SHELXL 2019/3 (Sheldrick, 2015)'
_computing_structure_solution 'olex2.solve 1.3 (Bourhis et al., 2015)'
_diffrn_ambient_temperature 273.15
_diffrn_measured_fraction_theta_full 0.948
_diffrn_measured_fraction_theta_max 0.948
_diffrn_measurement_device_type 'Bruker APEX-II CCD'
_diffrn_measurement_method '\f and \w scans'
_diffrn_radiation_type Synchrotron
_diffrn_radiation_wavelength 0.68874
_diffrn_reflns_av_R_equivalents 0.0469
_diffrn_reflns_av_unetI/netI 0.0084
_diffrn_reflns_Laue_measured_fraction_full 0.948
_diffrn_reflns_Laue_measured_fraction_max 0.948
_diffrn_reflns_limit_h_max 31
_diffrn_reflns_limit_h_min -31
_diffrn_reflns_limit_k_max 31
_diffrn_reflns_limit_k_min -31
_diffrn_reflns_limit_l_max 31
_diffrn_reflns_limit_l_min -31
_diffrn_reflns_number 105940
_diffrn_reflns_point_group_measured_fraction_full 0.948
_diffrn_reflns_point_group_measured_fraction_max 0.948
_diffrn_reflns_theta_full 14.239
_diffrn_reflns_theta_max 14.239
_diffrn_reflns_theta_min 1.430
_diffrn_source_current 0.0
_diffrn_source_power 0.0
_diffrn_source_voltage 0.0
_diffrn_standards_number 0
_exptl_absorpt_coefficient_mu 0.133
_exptl_absorpt_correction_T_max 0.7438
_exptl_absorpt_correction_T_min 0.6587
_exptl_absorpt_correction_type multi-scan
_exptl_absorpt_process_details
;
SADABS-2016/2 (Bruker,2016/2) was used for absorption correction.
wR2(int) was 0.0688 before and 0.0566 after correction.
The Ratio of minimum to maximum transmission is 0.8856.
The \l/2 correction factor is Not present.
;
_exptl_crystal_colour colourless
_exptl_crystal_colour_primary colourless
_exptl_crystal_density_diffrn 0.347
_exptl_crystal_description block
_exptl_crystal_F_000 8880
_exptl_crystal_size_max 0.2
_exptl_crystal_size_mid 0.15
_exptl_crystal_size_min 0.13
_refine_diff_density_max 1.340
_refine_diff_density_min -0.402
_refine_diff_density_rms 0.060
_refine_ls_extinction_method none
_refine_ls_goodness_of_fit_ref 1.582
_refine_ls_hydrogen_treatment constr
_refine_ls_matrix_type full
_refine_ls_number_parameters 173
_refine_ls_number_reflns 1484
_refine_ls_number_restraints 811
_refine_ls_restrained_S_all 1.272
_refine_ls_R_factor_all 0.1934
_refine_ls_R_factor_gt 0.1841
_refine_ls_shift/su_max 0.000
_refine_ls_shift/su_mean 0.000
_refine_ls_structure_factor_coef Fsqd
_refine_ls_weighting_details 'w=1/[\s^2^(Fo^2^)+(0.4500P)^2^] where P=(Fo^2^+2Fc^2^)/3'
_refine_ls_weighting_scheme calc
_refine_ls_wR_factor_gt 0.5160
_refine_ls_wR_factor_ref 0.5750
_reflns_Friedel_coverage 0.000
_reflns_number_gt 1290
_reflns_number_total 1484
_reflns_threshold_expression 'I > 2\s(I)'
_cod_data_source_file d4sc08647c2.cif
_cod_data_source_block 1_sq
_cod_depositor_comments 'Adding full bibliography for 1574092--1574094.cif.'
_cod_original_cell_volume 83166(12)
_cod_database_code 1574094
_shelx_shelxl_version_number 2019/3
_shelx_space_group_comment
;
The symmetry employed for this shelxl refinement is uniquely defined
by the following loop, which should always be used as a source of
symmetry information in preference to the above space-group names.
They are only intended as comments.
;
_shelx_estimated_absorpt_t_max 0.983
_shelx_estimated_absorpt_t_min 0.974
_olex2_refinement_description
;
1. Fixed Uiso
 At 1.2 times of:
  All C(H) groups
2. Restrained distances
 C00P-C00D
 1.45 with sigma of 0.01
 C00D-C00P
 1.45 with sigma of 0.01
 C11-C7
 1.45 with sigma of 0.01
 C9-C1
 1.45 with sigma of 0.01
3. Restrained planarity
 C005, N003, C3, C006, C00D, C00C, C00P, C00G, C007, C1, C00N, C00U, C00B, C10,
  N2, C4, C5, C11, C6, C12, C13, C9, C8, C7
 with sigma of 0.1
4. Uiso/Uaniso restraints and constraints
C005 \\sim C3 \\sim C006 \\sim C00D \\sim C00C \\sim C00P \\sim C00G \\sim C007
\\sim C1 \\sim C00N \\sim C00U \\sim C00B \\sim C10 \\sim C4 \\sim C5 \\sim C11
\\sim C6 \\sim C12 \\sim C13 \\sim C9 \\sim C8 \\sim C7 \\sim N003 \\sim N2:
within 5A with sigma of 0.01 and sigma for terminal atoms of 0.02 within 5A
5. Others
 Fixed Sof: C005(0.5) H005(0.5) N003(0.5) C3(0.5) H3(0.5) C006(0.5) H006(0.5)
 C00D(0.5) C00C(0.5) H00C(0.5) C00P(0.5) C00G(0.5) H00G(0.5) C007(0.5)
 H007(0.5) C1(0.5) C00N(0.5) H00N(0.5) C00U(0.5) H00U(0.5) C00B(0.5) H00B(0.5)
 C10(0.5) H10(0.5) N2(0.5) C4(0.5) H4(0.5) C5(0.5) H5(0.5) C11(0.5) C6(0.5)
 H6(0.5) C12(0.5) H12(0.5) C13(0.5) H13(0.5) C9(0.5) C8(0.5) H8(0.5) C7(0.5)
6.a Aromatic/amide H refined with riding coordinates:
 C005(H005), C3(H3), C006(H006), C00C(H00C), C00G(H00G), C007(H007),
 C00N(H00N), C00U(H00U), C00B(H00B), C10(H10), C4(H4), C5(H5), C6(H6), C12(H12),
  C13(H13), C8(H8)
6.b Fitted hexagon refined as free rotating group:
 C005(N003,C3,C006,C00D,C00C), C00P(C00G,C007,C1,C00N,C00U), C00B(C10,N2,C4,C5,
 C11), C6(C12,C13,C9,C8,C7)
;
_platon_squeeze_void_probe_radius 1.20
_olex2_submission_special_instructions 'No special instructions were received'

loop_
_space_group_symop_operation_xyz
'x, y, z'
'-x, -y, z'
'-x, y, -z'
'x, -y, -z'
'z, x, y'
'z, -x, -y'
'-z, -x, y'
'-z, x, -y'
'y, z, x'
'-y, z, -x'
'y, -z, -x'
'-y, -z, x'
'y, x, -z'
'-y, -x, -z'
'y, -x, z'
'-y, x, z'
'x, z, -y'
'-x, z, y'
'-x, -z, -y'
'x, -z, y'
'z, y, -x'
'z, -y, x'
'-z, y, x'
'-z, -y, -x'
'x+1/2, y+1/2, z+1/2'
'-x+1/2, -y+1/2, z+1/2'
'-x+1/2, y+1/2, -z+1/2'
'x+1/2, -y+1/2, -z+1/2'
'z+1/2, x+1/2, y+1/2'
'z+1/2, -x+1/2, -y+1/2'
'-z+1/2, -x+1/2, y+1/2'
'-z+1/2, x+1/2, -y+1/2'
'y+1/2, z+1/2, x+1/2'
'-y+1/2, z+1/2, -x+1/2'
'y+1/2, -z+1/2, -x+1/2'
'-y+1/2, -z+1/2, x+1/2'
'y+1/2, x+1/2, -z+1/2'
'-y+1/2, -x+1/2, -z+1/2'
'y+1/2, -x+1/2, z+1/2'
'-y+1/2, x+1/2, z+1/2'
'x+1/2, z+1/2, -y+1/2'
'-x+1/2, z+1/2, y+1/2'
'-x+1/2, -z+1/2, -y+1/2'
'x+1/2, -z+1/2, y+1/2'
'z+1/2, y+1/2, -x+1/2'
'z+1/2, -y+1/2, x+1/2'
'-z+1/2, y+1/2, x+1/2'
'-z+1/2, -y+1/2, -x+1/2'
'-x, -y, -z'
'x, y, -z'
'x, -y, z'
'-x, y, z'
'-z, -x, -y'
'-z, x, y'
'z, x, -y'
'z, -x, y'
'-y, -z, -x'
'y, -z, x'
'-y, z, x'
'y, z, -x'
'-y, -x, z'
'y, x, z'
'-y, x, -z'
'y, -x, -z'
'-x, -z, y'
'x, -z, -y'
'x, z, y'
'-x, z, -y'
'-z, -y, x'
'-z, y, -x'
'z, -y, -x'
'z, y, x'
'-x+1/2, -y+1/2, -z+1/2'
'x+1/2, y+1/2, -z+1/2'
'x+1/2, -y+1/2, z+1/2'
'-x+1/2, y+1/2, z+1/2'
'-z+1/2, -x+1/2, -y+1/2'
'-z+1/2, x+1/2, y+1/2'
'z+1/2, x+1/2, -y+1/2'
'z+1/2, -x+1/2, y+1/2'
'-y+1/2, -z+1/2, -x+1/2'
'y+1/2, -z+1/2, x+1/2'
'-y+1/2, z+1/2, x+1/2'
'y+1/2, z+1/2, -x+1/2'
'-y+1/2, -x+1/2, z+1/2'
'y+1/2, x+1/2, z+1/2'
'-y+1/2, x+1/2, -z+1/2'
'y+1/2, -x+1/2, -z+1/2'
'-x+1/2, -z+1/2, y+1/2'
'x+1/2, -z+1/2, -y+1/2'
'x+1/2, z+1/2, y+1/2'
'-x+1/2, z+1/2, -y+1/2'
'-z+1/2, -y+1/2, x+1/2'
'-z+1/2, y+1/2, -x+1/2'
'z+1/2, -y+1/2, -x+1/2'
'z+1/2, y+1/2, x+1/2'

loop_
_atom_site_label
_atom_site_type_symbol
_atom_site_fract_x
_atom_site_fract_y
_atom_site_fract_z
_atom_site_U_iso_or_equiv
_atom_site_adp_type
_atom_site_occupancy
_atom_site_site_symmetry_order
_atom_site_calc_flag
_atom_site_refinement_flags_posn
_atom_site_refinement_flags_adp
_atom_site_refinement_flags_occupancy
_atom_site_disorder_assembly
_atom_site_disorder_group
Pd01 Pd 0.500000 0.77823(4) 0.22177(4) 0.259(3) Uani 1 4 d S T P . .
C005 C 0.5405(5) 0.8254(5) 0.2425(5) 0.296(5) Uani 0.5 1 d G U P A -1
H005 H 0.531091 0.837518 0.227708 0.355 Uiso 0.5 1 calc R U P A -1
N003 N 0.5322(4) 0.7948(5) 0.2456(5) 0.293(5) Uani 0.5 1 d G U P A -1
C3 C 0.5463(5) 0.7767(4) 0.2677(5) 0.295(5) Uani 0.5 1 d G U P A -1
H3 H 0.540733 0.756239 0.269847 0.354 Uiso 0.5 1 calc R U P A -1
C006 C 0.5686(4) 0.7892(5) 0.2867(4) 0.296(5) Uani 0.5 1 d G U P A -1
H006 H 0.578048 0.777054 0.301458 0.355 Uiso 0.5 1 calc R U P A -1
C00D C 0.5769(3) 0.8198(6) 0.2835(4) 0.295(5) Uani 0.5 1 d DG U P A -1
C00C C 0.5629(5) 0.8379(4) 0.2614(5) 0.295(5) Uani 0.5 1 d G U P A -1
H00C H 0.568408 0.858333 0.259319 0.354 Uiso 0.5 1 calc R U P A -1
C00P C 0.6007(5) 0.8281(5) 0.3057(5) 0.295(5) Uani 0.5 1 d DG U P A -1
C00G C 0.6091(5) 0.8583(5) 0.3000(5) 0.295(4) Uani 0.5 1 d G U P A -1
H00G H 0.600199 0.868968 0.283838 0.354 Uiso 0.5 1 calc R U P A -1
C007 C 0.6309(5) 0.8725(4) 0.3184(5) 0.294(5) Uani 0.5 1 d G U P A -1
H007 H 0.636514 0.892696 0.314548 0.353 Uiso 0.5 1 calc R U P A -1
C1 C 0.6442(4) 0.8566(5) 0.3425(4) 0.294(5) Uani 0.5 1 d DG U P A -1
C00N C 0.6358(5) 0.8264(4) 0.3482(4) 0.295(4) Uani 0.5 1 d G U P A -1
H00N H 0.644676 0.815719 0.364375 0.353 Uiso 0.5 1 calc R U P A -1
C00U C 0.6140(5) 0.8122(4) 0.3298(5) 0.296(5) Uani 0.5 1 d G U P A -1
H00U H 0.608361 0.791990 0.333665 0.355 Uiso 0.5 1 calc R U P A -1
C00B C 0.7464(6) 0.8581(4) 0.4402(6) 0.294(5) Uani 0.5 1 d G U P A -1
H00B H 0.753525 0.877694 0.435786 0.353 Uiso 0.5 1 calc R U P A -1
C10 C 0.7623(5) 0.8397(5) 0.4609(6) 0.295(5) Uani 0.5 1 d G U P A -1
H10 H 0.779921 0.847061 0.470280 0.354 Uiso 0.5 1 calc R U P A -1
N2 N 0.7517(5) 0.8105(5) 0.4675(6) 0.292(5) Uani 0.5 1 d G U P A -1
C4 C 0.7253(6) 0.7995(4) 0.4535(6) 0.293(5) Uani 0.5 1 d G U P A -1
H4 H 0.718172 0.779914 0.457901 0.352 Uiso 0.5 1 calc R U P A -1
C5 C 0.7094(5) 0.8179(6) 0.4328(6) 0.293(5) Uani 0.5 1 d G U P A -1
H5 H 0.691776 0.810547 0.423407 0.352 Uiso 0.5 1 calc R U P A -1
C11 C 0.7200(5) 0.8472(6) 0.4262(5) 0.294(5) Uani 0.5 1 d DG U P A -1
C6 C 0.7106(5) 0.8974(5) 0.4006(5) 0.294(5) Uani 0.5 1 d G U P A -1
H6 H 0.724810 0.906757 0.413488 0.353 Uiso 0.5 1 calc R U P A -1
C12 C 0.6957(6) 0.9146(3) 0.3783(6) 0.294(5) Uani 0.5 1 d G U P A -1
H12 H 0.699857 0.935384 0.376303 0.353 Uiso 0.5 1 calc R U P A -1
C13 C 0.6745(5) 0.9007(5) 0.3591(5) 0.295(5) Uani 0.5 1 d G U P A -1
H13 H 0.664470 0.912142 0.344171 0.354 Uiso 0.5 1 calc R U P A -1
C9 C 0.6682(5) 0.8696(5) 0.3621(5) 0.294(4) Uani 0.5 1 d DG U P A -1
C8 C 0.6832(6) 0.8524(3) 0.3844(6) 0.294(4) Uani 0.5 1 d G U P A -1
H8 H 0.678987 0.831644 0.386410 0.353 Uiso 0.5 1 calc R U P A -1
C7 C 0.7044(5) 0.8664(5) 0.4036(5) 0.294(5) Uani 0.5 1 d DG U P A -1

loop_
_atom_site_aniso_label
_atom_site_aniso_U_11
_atom_site_aniso_U_22
_atom_site_aniso_U_33
_atom_site_aniso_U_23
_atom_site_aniso_U_13
_atom_site_aniso_U_12
Pd01 0.189(3) 0.294(3) 0.294(3) 0.0530(19) 0.000 0.000
C005 0.295(9) 0.257(9) 0.335(10) 0.068(8) -0.089(7) -0.039(8)
N003 0.293(9) 0.256(9) 0.332(10) 0.071(8) -0.089(7) -0.037(8)
C3 0.295(9) 0.257(9) 0.333(10) 0.069(8) -0.088(7) -0.042(8)
C006 0.296(9) 0.258(8) 0.334(9) 0.066(8) -0.090(7) -0.042(7)
C00D 0.296(9) 0.256(8) 0.332(9) 0.069(8) -0.088(7) -0.040(7)
C00C 0.295(9) 0.256(9) 0.333(9) 0.068(8) -0.089(7) -0.041(7)
C00P 0.295(8) 0.256(8) 0.334(9) 0.068(8) -0.089(7) -0.042(7)
C00G 0.296(8) 0.256(8) 0.334(9) 0.068(7) -0.088(7) -0.042(7)
C007 0.296(8) 0.254(8) 0.332(9) 0.068(7) -0.088(7) -0.043(7)
C1 0.296(8) 0.254(8) 0.332(9) 0.066(7) -0.088(7) -0.044(7)
C00N 0.296(8) 0.255(8) 0.333(9) 0.068(7) -0.088(7) -0.042(7)
C00U 0.297(8) 0.256(8) 0.333(9) 0.067(7) -0.087(7) -0.042(7)
C00B 0.297(9) 0.253(8) 0.332(9) 0.067(8) -0.088(7) -0.045(7)
C10 0.299(9) 0.254(9) 0.333(10) 0.066(8) -0.086(7) -0.047(7)
N2 0.298(9) 0.250(9) 0.329(10) 0.069(8) -0.087(7) -0.046(8)
C4 0.296(9) 0.252(9) 0.332(10) 0.065(8) -0.087(7) -0.044(7)
C5 0.297(8) 0.252(8) 0.332(9) 0.066(8) -0.088(7) -0.045(7)
C11 0.296(8) 0.253(8) 0.332(9) 0.067(7) -0.087(7) -0.045(7)
C6 0.297(8) 0.253(8) 0.333(9) 0.067(7) -0.087(7) -0.044(7)
C12 0.297(8) 0.254(8) 0.332(9) 0.065(7) -0.090(7) -0.043(7)
C13 0.297(8) 0.255(8) 0.334(9) 0.067(7) -0.087(7) -0.044(7)
C9 0.296(8) 0.253(8) 0.332(9) 0.067(7) -0.087(6) -0.043(7)
C8 0.296(8) 0.254(8) 0.332(9) 0.066(7) -0.088(7) -0.044(7)
C7 0.297(8) 0.253(8) 0.332(9) 0.067(7) -0.087(6) -0.044(7)

loop_
_atom_type_symbol
_atom_type_description
_atom_type_scat_dispersion_real
_atom_type_scat_dispersion_imag
_atom_type_scat_source
C C 0.0019 0.0015 'International Tables Vol C Tables 4.2.6.8 and 6.1.1.4'
H H 0.0000 0.0000 'International Tables Vol C Tables 4.2.6.8 and 6.1.1.4'
N N 0.0037 0.0031 'International Tables Vol C Tables 4.2.6.8 and 6.1.1.4'
Pd Pd -1.2475 0.9535 'International Tables Vol C Tables 4.2.6.8 and 6.1.1.4'

loop_
_geom_angle_atom_site_label_1
_geom_angle_atom_site_label_2
_geom_angle_atom_site_label_3
_geom_angle
_geom_angle_site_symmetry_1
_geom_angle_site_symmetry_3
_geom_angle_publ_flag
N003 C005 H005 120.0 . . ?
N003 C005 C00C 120.0 . . ?
C00C C005 H005 120.0 . . ?
C005 N003 Pd01 120.4(13) . . ?
C005 N003 C3 120.0 . . ?
C3 N003 Pd01 119.5(13) . . ?
N003 C3 H3 120.0 . . ?
C006 C3 N003 120.0 . . ?
C006 C3 H3 120.0 . . ?
C3 C006 H006 120.0 . . ?
C3 C006 C00D 120.0 . . ?
C00D C006 H006 120.0 . . ?
C006 C00D C00P 111(2) . . ?
C00C C00D C006 120.0 . . ?
C00C C00D C00P 129(2) . . ?
C005 C00C H00C 120.0 . . ?
C00D C00C C005 120.0 . . ?
C00D C00C H00C 120.0 . . ?
C00G C00P C00D 108(2) . . ?
C00U C00P C00D 132(2) . . ?
C00U C00P C00G 120.0 . . ?
C00P C00G H00G 120.0 . . ?
C007 C00G C00P 120.0 . . ?
C007 C00G H00G 120.0 . . ?
C00G C007 H007 120.0 . . ?
C00G C007 C1 120.0 . . ?
C1 C007 H007 120.0 . . ?
C007 C1 C9 123.1(18) . . ?
C00N C1 C007 120.0 . . ?
C00N C1 C9 116.8(18) . . ?
C1 C00N H00N 120.0 . . ?
C00U C00N C1 120.0 . . ?
C00U C00N H00N 120.0 . . ?
C00P C00U H00U 120.0 . . ?
C00N C00U C00P 120.0 . . ?
C00N C00U H00U 120.0 . . ?
C10 C00B H00B 120.0 . . ?
C10 C00B C11 120.0 . . ?
C11 C00B H00B 120.0 . . ?
C00B C10 H10 120.0 . . ?
N2 C10 C00B 120.0 . . ?
N2 C10 H10 120.0 . . ?
C10 N2 C4 120.0 . . ?
N2 C4 H4 120.0 . . ?
N2 C4 C5 120.0 . . ?
C5 C4 H4 120.0 . . ?
C4 C5 H5 120.0 . . ?
C11 C5 C4 120.0 . . ?
C11 C5 H5 120.0 . . ?
C00B C11 C7 119.2(19) . . ?
C5 C11 C00B 120.0 . . ?
C5 C11 C7 120.8(19) . . ?
C12 C6 H6 120.0 . . ?
C12 C6 C7 120.0 . . ?
C7 C6 H6 120.0 . . ?
C6 C12 H12 120.0 . . ?
C13 C12 C6 120.0 . . ?
C13 C12 H12 120.0 . . ?
C12 C13 H13 120.0 . . ?
C12 C13 C9 120.0 . . ?
C9 C13 H13 120.0 . . ?
C13 C9 C1 117.6(19) . . ?
C13 C9 C8 120.0 . . ?
C8 C9 C1 122.3(19) . . ?
C9 C8 H8 120.0 . . ?
C9 C8 C7 120.0 . . ?
C7 C8 H8 120.0 . . ?
C6 C7 C11 122.1(19) . . ?
C8 C7 C11 117.9(19) . . ?
C8 C7 C6 120.0 . . ?

loop_
_geom_bond_atom_site_label_1
_geom_bond_atom_site_label_2
_geom_bond_distance
_geom_bond_site_symmetry_2
_geom_bond_publ_flag
Pd01 N003 1.894(12) . ?
C005 H005 0.9300 . ?
C005 N003 1.3900 . ?
C005 C00C 1.3900 . ?
N003 C3 1.3900 . ?
C3 H3 0.9300 . ?
C3 C006 1.3900 . ?
C006 H006 0.9300 . ?
C006 C00D 1.3900 . ?
C00D C00C 1.3900 . ?
C00D C00P 1.465(7) . ?
C00C H00C 0.9300 . ?
C00P C00G 1.3900 . ?
C00P C00U 1.3900 . ?
C00G H00G 0.9300 . ?
C00G C007 1.3900 . ?
C007 H007 0.9300 . ?
C007 C1 1.3900 . ?
C1 C00N 1.3900 . ?
C1 C9 1.468(10) . ?
C00N H00N 0.9300 . ?
C00N C00U 1.3900 . ?
C00U H00U 0.9300 . ?
C00B H00B 0.9300 . ?
C00B C10 1.3900 . ?
C00B C11 1.3900 . ?
C10 H10 0.9300 . ?
C10 N2 1.3900 . ?
N2 C4 1.3900 . ?
C4 H4 0.9300 . ?
C4 C5 1.3900 . ?
C5 H5 0.9300 . ?
C5 C11 1.3900 . ?
C11 C7 1.462(10) . ?
C6 H6 0.9300 . ?
C6 C12 1.3900 . ?
C6 C7 1.3900 . ?
C12 H12 0.9300 . ?
C12 C13 1.3900 . ?
C13 H13 0.9300 . ?
C13 C9 1.3900 . ?
C9 C8 1.3900 . ?
C8 H8 0.9300 . ?
C8 C7 1.3900 . ?

loop_
_geom_torsion_atom_site_label_1
_geom_torsion_atom_site_label_2
_geom_torsion_atom_site_label_3
_geom_torsion_atom_site_label_4
_geom_torsion
_geom_torsion_site_symmetry_1
_geom_torsion_site_symmetry_2
_geom_torsion_site_symmetry_3
_geom_torsion_site_symmetry_4
_geom_torsion_publ_flag
Pd01 N003 C3 C006 -176.0(10) . . . . ?
C005 N003 C3 C006 0.0 . . . . ?
N003 C005 C00C C00D 0.0 . . . . ?
N003 C3 C006 C00D 0.0 . . . . ?
C3 C006 C00D C00C 0.0 . . . . ?
C3 C006 C00D C00P 179.8(11) . . . . ?
C006 C00D C00C C005 0.0 . . . . ?
C006 C00D C00P C00G 176.4(10) . . . . ?
C006 C00D C00P C00U -6(2) . . . . ?
C00D C00P C00G C007 178.2(18) . . . . ?
C00D C00P C00U C00N -178(2) . . . . ?
C00C C005 N003 Pd01 176.0(11) . . . . ?
C00C C005 N003 C3 0.0 . . . . ?
C00C C00D C00P C00G -3.8(17) . . . . ?
C00C C00D C00P C00U 174.1(12) . . . . ?
C00P C00D C00C C005 -179.8(13) . . . . ?
C00P C00G C007 C1 0.0 . . . . ?
C00G C00P C00U C00N 0.0 . . . . ?
C00G C007 C1 C00N 0.0 . . . . ?
C00G C007 C1 C9 177(3) . . . . ?
C007 C1 C00N C00U 0.0 . . . . ?
C007 C1 C9 C13 10(3) . . . . ?
C007 C1 C9 C8 -174.2(13) . . . . ?
C1 C00N C00U C00P 0.0 . . . . ?
C1 C9 C8 C7 -176(3) . . . . ?
C00N C1 C9 C13 -172.8(13) . . . . ?
C00N C1 C9 C8 3(3) . . . . ?
C00U C00P C00G C007 0.0 . . . . ?
C00B C10 N2 C4 0.0 . . . . ?
C00B C11 C7 C6 -15(3) . . . . ?
C00B C11 C7 C8 163.7(14) . . . . ?
C10 C00B C11 C5 0.0 . . . . ?
C10 C00B C11 C7 -178(2) . . . . ?
C10 N2 C4 C5 0.0 . . . . ?
N2 C4 C5 C11 0.0 . . . . ?
C4 C5 C11 C00B 0.0 . . . . ?
C4 C5 C11 C7 178(2) . . . . ?
C5 C11 C7 C6 167.6(15) . . . . ?
C5 C11 C7 C8 -14(2) . . . . ?
C11 C00B C10 N2 0.0 . . . . ?
C6 C12 C13 C9 0.0 . . . . ?
C12 C6 C7 C11 178(2) . . . . ?
C12 C6 C7 C8 0.0 . . . . ?
C12 C13 C9 C1 176(3) . . . . ?
C12 C13 C9 C8 0.0 . . . . ?
C13 C9 C8 C7 0.0 . . . . ?
C9 C1 C00N C00U -178(2) . . . . ?
C9 C8 C7 C11 -178(2) . . . . ?
C9 C8 C7 C6 0.0 . . . . ?
C7 C6 C12 C13 0.0 . . . . ?

loop_
_platon_squeeze_void_nr
_platon_squeeze_void_average_x
_platon_squeeze_void_average_y
_platon_squeeze_void_average_z
_platon_squeeze_void_volume
_platon_squeeze_void_count_electrons
_platon_squeeze_void_content
1 -0.005 -0.011 -0.006 64539 10874 ' '
